data_4308240
loop_
_publ_author_name
'Xiaofan Yang'
'Amy Walstrom'
'Nikolay Tsvetkov'
'Maren Pink'
'Kenneth G. Caulton'

_publ_section_title
;
Influence of Chelate Substituents on the Structure and Spin State of
Unsaturated [N(SiMe2CH2PtBu2)2]Ru-X
;
_journal_name_full 'Inorganic Chemistry'
_journal_page_first 4612
_journal_page_last 4616
_journal_paper_doi 10.1021/ic070283x
_journal_volume 46
_journal_year 2007
_chemical_formula_moiety 'C22 H52 F N P2 Ru Si2'
_chemical_formula_sum 'C22 H52 F N P2 Ru Si2'
_chemical_formula_weight 568.84
_chemical_name_systematic
; 
 ? 
;
_space_group_IT_number 14
_symmetry_cell_setting monoclinic
_symmetry_space_group_name_Hall '-P 2ybc'
_symmetry_space_group_name_H-M 'P 1 21/c 1'
_atom_sites_solution_hydrogens geom
_atom_sites_solution_primary direct
_atom_sites_solution_secondary difmap
_audit_creation_method SHELXL-97
_cell_angle_alpha 90.00
_cell_angle_beta 117.3280(10)
_cell_angle_gamma 90.00
_cell_formula_units_Z 4
_cell_length_a 17.8638(10)
_cell_length_b 11.0914(6)
_cell_length_c 16.4562(9)
_cell_measurement_reflns_used 5857
_cell_measurement_temperature 120(2)
_cell_measurement_theta_max 57.4
_cell_measurement_theta_min 2.2
_cell_volume 2896.6(3)
_computing_cell_refinement 'SAINT (Bruker, 2003)'
_computing_data_collection 'SMART (Bruker, 2001)'
_computing_data_reduction 'SAINT (Bruker, 2003)'
_computing_molecular_graphics 'SHELXTL (Bruker, 2003), XTEL (loc. libr.)'
_computing_publication_material 'SHELXTL (Bruker, 2003)'
_computing_structure_refinement 'SHELXL-97 (Sheldrick, 1997)'
_computing_structure_solution 'SIR-92 (Altomare, 1993)'
_diffrn_ambient_temperature 120(2)
_diffrn_detector 'CCD area detector'
_diffrn_detector_area_resol_mean 44.52
_diffrn_detector_type 'Bruker SMART 6000'
_diffrn_measured_fraction_theta_full 0.999
_diffrn_measured_fraction_theta_max 0.999
_diffrn_measurement_details '0.30 degree frames measured for 3 seconds each'
_diffrn_measurement_device 'three-circle goniometer with fixed chi'
_diffrn_measurement_device_type 'Bruker Platform goniometer'
_diffrn_measurement_method \w-scans
_diffrn_radiation_monochromator graphite
_diffrn_radiation_source 'fine-focus sealed tube'
_diffrn_radiation_type MoK\a
_diffrn_radiation_wavelength 0.71073
_diffrn_reflns_av_R_equivalents 0.0418
_diffrn_reflns_av_sigmaI/netI 0.0246
_diffrn_reflns_limit_h_max 23
_diffrn_reflns_limit_h_min -23
_diffrn_reflns_limit_k_max 14
_diffrn_reflns_limit_k_min -14
_diffrn_reflns_limit_l_max 21
_diffrn_reflns_limit_l_min -21
_diffrn_reflns_number 43454
_diffrn_reflns_theta_full 27.50
_diffrn_reflns_theta_max 27.50
_diffrn_reflns_theta_min 2.24
_diffrn_standards_decay_% 0.0
_diffrn_standards_interval_time 471
_diffrn_standards_number 266
_exptl_absorpt_coefficient_mu 0.751
_exptl_absorpt_correction_T_max 0.8957
_exptl_absorpt_correction_T_min 0.8644
_exptl_absorpt_correction_type multi-scan
_exptl_absorpt_process_details 'SADABS, R. Blessing; 1995'
_exptl_crystal_colour green
_exptl_crystal_density_diffrn 1.304
_exptl_crystal_density_method 'not measured'
_exptl_crystal_description block
_exptl_crystal_F_000 1208
_exptl_crystal_size_max 0.20
_exptl_crystal_size_mid 0.20
_exptl_crystal_size_min 0.15
_refine_diff_density_max 1.014
_refine_diff_density_min -0.338
_refine_diff_density_rms 0.077
_refine_ls_extinction_method none
_refine_ls_goodness_of_fit_ref 1.130
_refine_ls_hydrogen_treatment riding
_refine_ls_matrix_type full
_refine_ls_number_parameters 326
_refine_ls_number_reflns 6652
_refine_ls_number_restraints 0
_refine_ls_restrained_S_all 1.130
_refine_ls_R_factor_all 0.0348
_refine_ls_R_factor_gt 0.0282
_refine_ls_shift/su_max 0.002
_refine_ls_shift/su_mean 0.000
_refine_ls_structure_factor_coef Fsqd
_refine_ls_weighting_details 'calc w=1/[\s^2^(Fo^2^)+(0.0214P)^2^+3.2633P] where P=(Fo^2^+2Fc^2^)/3'
_refine_ls_weighting_scheme calc
_refine_ls_wR_factor_gt 0.0635
_refine_ls_wR_factor_ref 0.0678
_reflns_number_gt 5790
_reflns_number_total 6652
_reflns_threshold_expression >2sigma(I)
_cod_data_source_file ic070283x-file002.cif
_cod_data_source_block 05104
_cod_database_code 4308240

loop_
_symmetry_equiv_pos_as_xyz
'x, y, z'
'-x, y+1/2, -z+1/2'
'-x, -y, -z'
'x, -y-1/2, z-1/2'

loop_
_atom_site_label
_atom_site_type_symbol
_atom_site_fract_x
_atom_site_fract_y
_atom_site_fract_z
_atom_site_U_iso_or_equiv
_atom_site_adp_type
_atom_site_occupancy
_atom_site_symmetry_multiplicity
_atom_site_calc_flag
_atom_site_refinement_flags
_atom_site_disorder_assembly
_atom_site_disorder_group
Ru1 Ru 0.721334(9) 0.027844(14) 0.941211(10) 0.01365(5) Uani 1 1 d . . .
P1 P 0.66170(3) -0.16124(4) 0.87799(3) 0.01372(10) Uani 1 1 d . . .
P2 P 0.78060(3) 0.21414(4) 1.00988(3) 0.01392(10) Uani 1 1 d . . .
Si1 Si 0.84021(3) -0.20819(5) 1.02480(4) 0.01583(11) Uani 1 1 d . . .
Si2 Si 0.89708(3) 0.01888(5) 1.13451(4) 0.01529(11) Uani 1 1 d . . .
F1 F 0.62220(8) 0.11392(11) 0.84318(9) 0.0296(3) Uani 1 1 d . . .
N1 N 0.82378(10) -0.05805(15) 1.03996(11) 0.0153(3) Uani 1 1 d . . .
C1 C 0.91328(13) -0.2296(2) 0.97277(16) 0.0257(5) Uani 1 1 d . . .
H1A H 0.9712 -0.2126 1.0187 0.040(8) Uiso 1 1 calc R . .
H1B H 0.8973 -0.1745 0.9209 0.037(8) Uiso 1 1 calc R . .
H1C H 0.9095 -0.3130 0.9515 0.043(8) Uiso 1 1 calc R . .
C2 C 0.88771(14) -0.29614(19) 1.13483(15) 0.0235(4) Uani 1 1 d . . .
H2A H 0.9427 -0.2618 1.1763 0.043(8) Uiso 1 1 calc R . .
H2B H 0.8949 -0.3805 1.1220 0.049(9) Uiso 1 1 calc R . .
H2C H 0.8503 -0.2920 1.1635 0.039(8) Uiso 1 1 calc R . .
C3 C 0.73420(12) -0.27802(18) 0.95070(14) 0.0177(4) Uani 1 1 d . . .
H3A H 0.7401 -0.3420 0.9121 0.021 Uiso 1 1 calc R . .
H3B H 0.7116 -0.3150 0.9896 0.021 Uiso 1 1 calc R . .
C4 C 0.56286(12) -0.18736(19) 0.88940(14) 0.0186(4) Uani 1 1 d . . .
C5 C 0.53659(15) -0.3201(2) 0.88642(17) 0.0272(5) Uani 1 1 d . . .
H5A H 0.4886 -0.3251 0.8999 0.038(8) Uiso 1 1 calc R . .
H5B H 0.5840 -0.3664 0.9321 0.049(9) Uiso 1 1 calc R . .
H5C H 0.5204 -0.3532 0.8254 0.037(8) Uiso 1 1 calc R . .
C6 C 0.48937(13) -0.1157(2) 0.81648(16) 0.0270(5) Uani 1 1 d . . .
H6A H 0.4426 -0.1138 0.8320 0.041(8) Uiso 1 1 calc R . .
H6B H 0.4707 -0.1542 0.7567 0.035(7) Uiso 1 1 calc R . .
H6C H 0.5078 -0.0331 0.8141 0.035(8) Uiso 1 1 calc R . .
C7 C 0.58224(15) -0.1344(2) 0.98326(16) 0.0309(5) Uani 1 1 d . . .
H7A H 0.5340 -0.1478 0.9954 0.034(7) Uiso 1 1 calc R . .
H7B H 0.5929 -0.0477 0.9835 0.044(9) Uiso 1 1 calc R . .
H7C H 0.6322 -0.1741 1.0308 0.047(9) Uiso 1 1 calc R . .
C8 C 0.64424(13) -0.19659(19) 0.75907(14) 0.0191(4) Uani 1 1 d . . .
C9 C 0.59614(15) -0.0934(2) 0.69359(14) 0.0261(5) Uani 1 1 d . . .
H9A H 0.5958 -0.1063 0.6345 0.035(7) Uiso 1 1 calc R . .
H9B H 0.6239 -0.0165 0.7197 0.024(6) Uiso 1 1 calc R . .
H9C H 0.5380 -0.0914 0.6848 0.044(8) Uiso 1 1 calc R . .
C10 C 0.73175(14) -0.2026(2) 0.76287(16) 0.0276(5) Uani 1 1 d . . .
H10A H 0.7254 -0.2115 0.7008 0.044(8) Uiso 1 1 calc R . .
H10B H 0.7628 -0.2719 0.8000 0.027(7) Uiso 1 1 calc R . .
H10C H 0.7628 -0.1284 0.7903 0.041(8) Uiso 1 1 calc R . .
C11 C 0.59851(14) -0.3166(2) 0.72237(15) 0.0243(5) Uani 1 1 d . . .
H11A H 0.5992 -0.3362 0.6647 0.035(7) Uiso 1 1 calc R . .
H11B H 0.5401 -0.3096 0.7119 0.034(7) Uiso 1 1 calc R . .
H11C H 0.6270 -0.3805 0.7671 0.031(7) Uiso 1 1 calc R . .
C12 C 0.88702(15) -0.0141(2) 1.24087(15) 0.0262(5) Uani 1 1 d . . .
H12A H 0.8279 -0.0067 1.2277 0.049(9) Uiso 1 1 calc R . .
H12B H 0.9212 0.0434 1.2888 0.050(9) Uiso 1 1 calc R . .
H12C H 0.9067 -0.0962 1.2616 0.037(8) Uiso 1 1 calc R . .
C13 C 1.00885(13) -0.0160(2) 1.16030(15) 0.0233(4) Uani 1 1 d . . .
H13A H 1.0208 -0.1012 1.1772 0.045(8) Uiso 1 1 calc R . .
H13B H 1.0475 0.0345 1.2111 0.034(7) Uiso 1 1 calc R . .
H13C H 1.0165 0.0004 1.1061 0.043(8) Uiso 1 1 calc R . .
C14 C 0.88303(12) 0.18487(18) 1.10884(14) 0.0190(4) Uani 1 1 d . . .
H14A H 0.8865 0.2289 1.1628 0.023 Uiso 1 1 calc R . .
H14B H 0.9287 0.2145 1.0959 0.023 Uiso 1 1 calc R . .
C15 C 0.80728(13) 0.30918(18) 0.93222(13) 0.0171(4) Uani 1 1 d . . .
C16 C 0.72732(13) 0.3650(2) 0.85624(14) 0.0221(4) Uani 1 1 d . . .
H16A H 0.7399 0.3979 0.8086 0.030(7) Uiso 1 1 calc R . .
H16B H 0.7073 0.4299 0.8818 0.022(6) Uiso 1 1 calc R . .
H16C H 0.6836 0.3030 0.8297 0.036(8) Uiso 1 1 calc R . .
C17 C 0.87278(14) 0.40859(19) 0.97989(15) 0.0228(4) Uani 1 1 d . . .
H17A H 0.8866 0.4481 0.9352 0.027(7) Uiso 1 1 calc R . .
H17B H 0.9239 0.3729 1.0286 0.035(7) Uiso 1 1 calc R . .
H17C H 0.8497 0.4682 1.0063 0.039(8) Uiso 1 1 calc R . .
C18 C 0.84291(14) 0.2185(2) 0.88813(15) 0.0222(4) Uani 1 1 d . . .
H18A H 0.8650 0.2621 0.8519 0.027(7) Uiso 1 1 calc R . .
H18B H 0.7980 0.1636 0.8483 0.023(6) Uiso 1 1 calc R . .
H18C H 0.8884 0.1721 0.9361 0.026(7) Uiso 1 1 calc R . .
C19 C 0.71831(12) 0.30001(18) 1.05684(13) 0.0174(4) Uani 1 1 d . . .
C20 C 0.75667(14) 0.4212(2) 1.10020(16) 0.0250(5) Uani 1 1 d . . .
H20A H 0.7263 0.4537 1.1321 0.041(8) Uiso 1 1 calc R . .
H20B H 0.7522 0.4777 1.0524 0.030(7) Uiso 1 1 calc R . .
H20C H 0.8161 0.4099 1.1440 0.037(8) Uiso 1 1 calc R . .
C21 C 0.71517(15) 0.2175(2) 1.13061(15) 0.0262(5) Uani 1 1 d . . .
H21A H 0.6794 0.2544 1.1545 0.036(8) Uiso 1 1 calc R . .
H21B H 0.7723 0.2066 1.1806 0.021(6) Uiso 1 1 calc R . .
H21C H 0.6918 0.1389 1.1037 0.032(7) Uiso 1 1 calc R . .
C22 C 0.62720(13) 0.3186(2) 0.98260(15) 0.0248(5) Uani 1 1 d . . .
H22A H 0.5929 0.3485 1.0108 0.036(7) Uiso 1 1 calc R . .
H22B H 0.6042 0.2417 0.9519 0.043(8) Uiso 1 1 calc R . .
H22C H 0.6263 0.3774 0.9377 0.036(8) Uiso 1 1 calc R . .

loop_
_atom_site_aniso_label
_atom_site_aniso_U_11
_atom_site_aniso_U_22
_atom_site_aniso_U_33
_atom_site_aniso_U_23
_atom_site_aniso_U_13
_atom_site_aniso_U_12
Ru1 0.01230(8) 0.01173(8) 0.01332(8) 0.00018(5) 0.00278(6) -0.00018(5)
P1 0.0127(2) 0.0125(2) 0.0136(2) -0.00001(18) 0.00405(18) -0.00092(18)
P2 0.0126(2) 0.0123(2) 0.0139(2) -0.00098(18) 0.00350(18) -0.00031(18)
Si1 0.0126(2) 0.0130(2) 0.0178(3) -0.0001(2) 0.0034(2) 0.00090(19)
Si2 0.0145(2) 0.0145(3) 0.0129(2) -0.0005(2) 0.0029(2) 0.0009(2)
F1 0.0245(6) 0.0188(6) 0.0263(7) 0.0002(5) -0.0049(5) 0.0034(5)
N1 0.0140(7) 0.0140(8) 0.0144(8) 0.0000(6) 0.0036(6) 0.0009(6)
C1 0.0183(10) 0.0259(11) 0.0324(12) -0.0077(9) 0.0111(9) -0.0001(9)
C2 0.0221(10) 0.0168(10) 0.0220(10) 0.0024(8) 0.0020(9) 0.0020(8)
C3 0.0169(9) 0.0130(9) 0.0206(10) 0.0027(8) 0.0064(8) 0.0008(7)
C4 0.0136(9) 0.0226(10) 0.0186(10) -0.0009(8) 0.0065(8) -0.0020(8)
C5 0.0247(11) 0.0254(11) 0.0347(13) 0.0009(10) 0.0164(10) -0.0062(9)
C6 0.0168(10) 0.0299(12) 0.0314(12) 0.0047(10) 0.0085(9) 0.0030(9)
C7 0.0268(12) 0.0443(15) 0.0259(12) -0.0084(11) 0.0157(10) -0.0047(10)
C8 0.0192(10) 0.0217(10) 0.0165(9) -0.0019(8) 0.0084(8) -0.0036(8)
C9 0.0292(11) 0.0290(12) 0.0165(10) 0.0029(9) 0.0074(9) -0.0029(9)
C10 0.0246(11) 0.0367(13) 0.0261(11) -0.0028(10) 0.0155(9) -0.0014(10)
C11 0.0289(11) 0.0231(11) 0.0181(10) -0.0068(8) 0.0085(9) -0.0054(9)
C12 0.0343(12) 0.0238(11) 0.0187(10) 0.0027(9) 0.0106(9) 0.0046(9)
C13 0.0151(9) 0.0206(10) 0.0264(11) -0.0046(9) 0.0027(8) -0.0002(8)
C14 0.0147(9) 0.0188(10) 0.0174(9) -0.0018(8) 0.0022(8) -0.0017(8)
C15 0.0183(9) 0.0156(9) 0.0174(9) -0.0002(7) 0.0081(8) -0.0007(7)
C16 0.0239(10) 0.0228(11) 0.0199(10) 0.0043(8) 0.0102(9) 0.0036(8)
C17 0.0247(11) 0.0185(10) 0.0264(11) -0.0018(9) 0.0128(9) -0.0053(8)
C18 0.0228(10) 0.0226(11) 0.0235(10) -0.0026(8) 0.0126(9) 0.0004(8)
C19 0.0173(9) 0.0176(9) 0.0173(9) -0.0014(8) 0.0080(8) 0.0014(8)
C20 0.0274(11) 0.0191(10) 0.0289(11) -0.0059(9) 0.0134(10) 0.0009(9)
C21 0.0323(12) 0.0285(12) 0.0232(11) 0.0012(9) 0.0173(10) 0.0005(10)
C22 0.0173(10) 0.0328(12) 0.0233(11) 0.0001(9) 0.0083(9) 0.0039(9)

loop_
_atom_type_symbol
_atom_type_description
_atom_type_scat_dispersion_real
_atom_type_scat_dispersion_imag
_atom_type_scat_source
C C 0.0033 0.0016 'International Tables Vol C Tables 4.2.6.8 and 6.1.1.4'
H H 0.0000 0.0000 'International Tables Vol C Tables 4.2.6.8 and 6.1.1.4'
N N 0.0061 0.0033 'International Tables Vol C Tables 4.2.6.8 and 6.1.1.4'
F F 0.0171 0.0103 'International Tables Vol C Tables 4.2.6.8 and 6.1.1.4'
Si Si 0.0817 0.0704 'International Tables Vol C Tables 4.2.6.8 and 6.1.1.4'
P P 0.1023 0.0942 'International Tables Vol C Tables 4.2.6.8 and 6.1.1.4'
Ru Ru -1.2594 0.8363 'International Tables Vol C Tables 4.2.6.8 and 6.1.1.4'

loop_
_geom_angle_atom_site_label_1
_geom_angle_atom_site_label_2
_geom_angle_atom_site_label_3
_geom_angle
_geom_angle_site_symmetry_1
_geom_angle_site_symmetry_3
_geom_angle_publ_flag
F1 Ru1 N1 178.80(6) . . ?
F1 Ru1 P2 90.27(4) . . ?
N1 Ru1 P2 89.21(5) . . ?
F1 Ru1 P1 90.87(4) . . ?
N1 Ru1 P1 89.69(5) . . ?
P2 Ru1 P1 177.630(18) . . ?
C3 P1 C8 105.21(10) . . ?
C3 P1 C4 103.89(9) . . ?
C8 P1 C4 110.96(9) . . ?
C3 P1 Ru1 107.37(7) . . ?
C8 P1 Ru1 118.01(7) . . ?
C4 P1 Ru1 110.26(7) . . ?
C14 P2 C15 103.99(9) . . ?
C14 P2 C19 105.19(9) . . ?
C15 P2 C19 112.23(9) . . ?
C14 P2 Ru1 108.38(7) . . ?
C15 P2 Ru1 111.32(6) . . ?
C19 P2 Ru1 114.87(7) . . ?
N1 Si1 C1 112.81(10) . . ?
N1 Si1 C2 113.08(9) . . ?
C1 Si1 C2 105.83(11) . . ?
N1 Si1 C3 107.61(8) . . ?
C1 Si1 C3 110.83(10) . . ?
C2 Si1 C3 106.55(10) . . ?
N1 Si2 C12 112.70(10) . . ?
N1 Si2 C14 108.25(9) . . ?
C12 Si2 C14 109.90(10) . . ?
N1 Si2 C13 112.84(9) . . ?
C12 Si2 C13 107.20(11) . . ?
C14 Si2 C13 105.71(10) . . ?
Si1 N1 Si2 119.76(9) . . ?
Si1 N1 Ru1 118.96(9) . . ?
Si2 N1 Ru1 121.17(9) . . ?
Si1 C1 H1A 109.5 . . ?
Si1 C1 H1B 109.5 . . ?
H1A C1 H1B 109.5 . . ?
Si1 C1 H1C 109.5 . . ?
H1A C1 H1C 109.5 . . ?
H1B C1 H1C 109.5 . . ?
Si1 C2 H2A 109.5 . . ?
Si1 C2 H2B 109.5 . . ?
H2A C2 H2B 109.5 . . ?
Si1 C2 H2C 109.5 . . ?
H2A C2 H2C 109.5 . . ?
H2B C2 H2C 109.5 . . ?
P1 C3 Si1 109.31(10) . . ?
P1 C3 H3A 109.8 . . ?
Si1 C3 H3A 109.8 . . ?
P1 C3 H3B 109.8 . . ?
Si1 C3 H3B 109.8 . . ?
H3A C3 H3B 108.3 . . ?
C6 C4 C7 107.80(19) . . ?
C6 C4 C5 109.40(18) . . ?
C7 C4 C5 108.80(19) . . ?
C6 C4 P1 110.34(15) . . ?
C7 C4 P1 104.65(14) . . ?
C5 C4 P1 115.50(15) . . ?
C4 C5 H5A 109.5 . . ?
C4 C5 H5B 109.5 . . ?
H5A C5 H5B 109.5 . . ?
C4 C5 H5C 109.5 . . ?
H5A C5 H5C 109.5 . . ?
H5B C5 H5C 109.5 . . ?
C4 C6 H6A 109.5 . . ?
C4 C6 H6B 109.5 . . ?
H6A C6 H6B 109.5 . . ?
C4 C6 H6C 109.5 . . ?
H6A C6 H6C 109.5 . . ?
H6B C6 H6C 109.5 . . ?
C4 C7 H7A 109.5 . . ?
C4 C7 H7B 109.5 . . ?
H7A C7 H7B 109.5 . . ?
C4 C7 H7C 109.5 . . ?
H7A C7 H7C 109.5 . . ?
H7B C7 H7C 109.5 . . ?
C11 C8 C9 110.20(17) . . ?
C11 C8 C10 109.04(18) . . ?
C9 C8 C10 106.98(18) . . ?
C11 C8 P1 113.31(14) . . ?
C9 C8 P1 110.33(15) . . ?
C10 C8 P1 106.73(14) . . ?
C8 C9 H9A 109.5 . . ?
C8 C9 H9B 109.5 . . ?
H9A C9 H9B 109.5 . . ?
C8 C9 H9C 109.5 . . ?
H9A C9 H9C 109.5 . . ?
H9B C9 H9C 109.5 . . ?
C8 C10 H10A 109.5 . . ?
C8 C10 H10B 109.5 . . ?
H10A C10 H10B 109.5 . . ?
C8 C10 H10C 109.5 . . ?
H10A C10 H10C 109.5 . . ?
H10B C10 H10C 109.5 . . ?
C8 C11 H11A 109.5 . . ?
C8 C11 H11B 109.5 . . ?
H11A C11 H11B 109.5 . . ?
C8 C11 H11C 109.5 . . ?
H11A C11 H11C 109.5 . . ?
H11B C11 H11C 109.5 . . ?
Si2 C12 H12A 109.5 . . ?
Si2 C12 H12B 109.5 . . ?
H12A C12 H12B 109.5 . . ?
Si2 C12 H12C 109.5 . . ?
H12A C12 H12C 109.5 . . ?
H12B C12 H12C 109.5 . . ?
Si2 C13 H13A 109.5 . . ?
Si2 C13 H13B 109.5 . . ?
H13A C13 H13B 109.5 . . ?
Si2 C13 H13C 109.5 . . ?
H13A C13 H13C 109.5 . . ?
H13B C13 H13C 109.5 . . ?
P2 C14 Si2 110.39(10) . . ?
P2 C14 H14A 109.6 . . ?
Si2 C14 H14A 109.6 . . ?
P2 C14 H14B 109.6 . . ?
Si2 C14 H14B 109.6 . . ?
H14A C14 H14B 108.1 . . ?
C16 C15 C17 109.45(17) . . ?
C16 C15 C18 108.18(17) . . ?
C17 C15 C18 109.11(17) . . ?
C16 C15 P2 110.43(14) . . ?
C17 C15 P2 115.28(14) . . ?
C18 C15 P2 104.06(14) . . ?
C15 C16 H16A 109.5 . . ?
C15 C16 H16B 109.5 . . ?
H16A C16 H16B 109.5 . . ?
C15 C16 H16C 109.5 . . ?
H16A C16 H16C 109.5 . . ?
H16B C16 H16C 109.5 . . ?
C15 C17 H17A 109.5 . . ?
C15 C17 H17B 109.5 . . ?
H17A C17 H17B 109.5 . . ?
C15 C17 H17C 109.5 . . ?
H17A C17 H17C 109.5 . . ?
H17B C17 H17C 109.5 . . ?
C15 C18 H18A 109.5 . . ?
C15 C18 H18B 109.5 . . ?
H18A C18 H18B 109.5 . . ?
C15 C18 H18C 109.5 . . ?
H18A C18 H18C 109.5 . . ?
H18B C18 H18C 109.5 . . ?
C20 C19 C22 109.74(18) . . ?
C20 C19 C21 108.97(17) . . ?
C22 C19 C21 107.32(18) . . ?
C20 C19 P2 114.48(14) . . ?
C22 C19 P2 110.62(14) . . ?
C21 C19 P2 105.38(14) . . ?
C19 C20 H20A 109.5 . . ?
C19 C20 H20B 109.5 . . ?
H20A C20 H20B 109.5 . . ?
C19 C20 H20C 109.5 . . ?
H20A C20 H20C 109.5 . . ?
H20B C20 H20C 109.5 . . ?
C19 C21 H21A 109.5 . . ?
C19 C21 H21B 109.5 . . ?
H21A C21 H21B 109.5 . . ?
C19 C21 H21C 109.5 . . ?
H21A C21 H21C 109.5 . . ?
H21B C21 H21C 109.5 . . ?
C19 C22 H22A 109.5 . . ?
C19 C22 H22B 109.5 . . ?
H22A C22 H22B 109.5 . . ?
C19 C22 H22C 109.5 . . ?
H22A C22 H22C 109.5 . . ?
H22B C22 H22C 109.5 . . ?

loop_
_geom_bond_atom_site_label_1
_geom_bond_atom_site_label_2
_geom_bond_distance
_geom_bond_site_symmetry_2
_geom_bond_publ_flag
Ru1 F1 2.0068(12) . ?
Ru1 N1 2.0413(16) . ?
Ru1 P2 2.3598(5) . ?
Ru1 P1 2.3660(5) . ?
P1 C3 1.834(2) . ?
P1 C8 1.876(2) . ?
P1 C4 1.882(2) . ?
P2 C14 1.836(2) . ?
P2 C15 1.879(2) . ?
P2 C19 1.879(2) . ?
Si1 N1 1.7289(17) . ?
Si1 C1 1.876(2) . ?
Si1 C2 1.881(2) . ?
Si1 C3 1.885(2) . ?
Si2 N1 1.7299(17) . ?
Si2 C12 1.876(2) . ?
Si2 C14 1.880(2) . ?
Si2 C13 1.881(2) . ?
C1 H1A 0.9800 . ?
C1 H1B 0.9800 . ?
C1 H1C 0.9800 . ?
C2 H2A 0.9800 . ?
C2 H2B 0.9800 . ?
C2 H2C 0.9800 . ?
C3 H3A 0.9900 . ?
C3 H3B 0.9900 . ?
C4 C6 1.533(3) . ?
C4 C7 1.536(3) . ?
C4 C5 1.539(3) . ?
C5 H5A 0.9800 . ?
C5 H5B 0.9800 . ?
C5 H5C 0.9800 . ?
C6 H6A 0.9800 . ?
C6 H6B 0.9800 . ?
C6 H6C 0.9800 . ?
C7 H7A 0.9800 . ?
C7 H7B 0.9800 . ?
C7 H7C 0.9800 . ?
C8 C11 1.533(3) . ?
C8 C9 1.536(3) . ?
C8 C10 1.537(3) . ?
C9 H9A 0.9800 . ?
C9 H9B 0.9800 . ?
C9 H9C 0.9800 . ?
C10 H10A 0.9800 . ?
C10 H10B 0.9800 . ?
C10 H10C 0.9800 . ?
C11 H11A 0.9800 . ?
C11 H11B 0.9800 . ?
C11 H11C 0.9800 . ?
C12 H12A 0.9800 . ?
C12 H12B 0.9800 . ?
C12 H12C 0.9800 . ?
C13 H13A 0.9800 . ?
C13 H13B 0.9800 . ?
C13 H13C 0.9800 . ?
C14 H14A 0.9900 . ?
C14 H14B 0.9900 . ?
C15 C16 1.532(3) . ?
C15 C17 1.535(3) . ?
C15 C18 1.538(3) . ?
C16 H16A 0.9800 . ?
C16 H16B 0.9800 . ?
C16 H16C 0.9800 . ?
C17 H17A 0.9800 . ?
C17 H17B 0.9800 . ?
C17 H17C 0.9800 . ?
C18 H18A 0.9800 . ?
C18 H18B 0.9800 . ?
C18 H18C 0.9800 . ?
C19 C20 1.529(3) . ?
C19 C22 1.536(3) . ?
C19 C21 1.542(3) . ?
C20 H20A 0.9800 . ?
C20 H20B 0.9800 . ?
C20 H20C 0.9800 . ?
C21 H21A 0.9800 . ?
C21 H21B 0.9800 . ?
C21 H21C 0.9800 . ?
C22 H22A 0.9800 . ?
C22 H22B 0.9800 . ?
C22 H22C 0.9800 . ?

loop_
_geom_torsion_atom_site_label_1
_geom_torsion_atom_site_label_2
_geom_torsion_atom_site_label_3
_geom_torsion_atom_site_label_4
_geom_torsion
_geom_torsion_site_symmetry_1
_geom_torsion_site_symmetry_2
_geom_torsion_site_symmetry_3
_geom_torsion_site_symmetry_4
_geom_torsion_publ_flag
F1 Ru1 P1 C3 -179.06(8) . . . . ?
N1 Ru1 P1 C3 2.00(8) . . . . ?
P2 Ru1 P1 C3 -60.3(4) . . . . ?
F1 Ru1 P1 C8 62.41(9) . . . . ?
N1 Ru1 P1 C8 -116.53(9) . . . . ?
P2 Ru1 P1 C8 -179(66) . . . . ?
F1 Ru1 P1 C4 -66.50(8) . . . . ?
N1 Ru1 P1 C4 114.56(8) . . . . ?
P2 Ru1 P1 C4 52.3(5) . . . . ?
F1 Ru1 P2 C14 -177.70(9) . . . . ?
N1 Ru1 P2 C14 1.22(9) . . . . ?
P1 Ru1 P2 C14 63.5(5) . . . . ?
F1 Ru1 P2 C15 -63.92(8) . . . . ?
N1 Ru1 P2 C15 114.99(8) . . . . ?
P1 Ru1 P2 C15 177(13) . . . . ?
F1 Ru1 P2 C19 65.02(8) . . . . ?
N1 Ru1 P2 C19 -116.06(8) . . . . ?
P1 Ru1 P2 C19 -53.7(5) . . . . ?
C1 Si1 N1 Si2 -81.56(13) . . . . ?
C2 Si1 N1 Si2 38.49(14) . . . . ?
C3 Si1 N1 Si2 155.88(11) . . . . ?
C1 Si1 N1 Ru1 94.65(12) . . . . ?
C2 Si1 N1 Ru1 -145.30(10) . . . . ?
C3 Si1 N1 Ru1 -27.91(12) . . . . ?
C12 Si2 N1 Si1 -79.26(13) . . . . ?
C14 Si2 N1 Si1 158.97(11) . . . . ?
C13 Si2 N1 Si1 42.34(14) . . . . ?
C12 Si2 N1 Ru1 104.61(12) . . . . ?
C14 Si2 N1 Ru1 -17.16(13) . . . . ?
C13 Si2 N1 Ru1 -133.78(11) . . . . ?
F1 Ru1 N1 Si1 -102(3) . . . . ?
P2 Ru1 N1 Si1 -166.47(9) . . . . ?
P1 Ru1 N1 Si1 15.62(9) . . . . ?
F1 Ru1 N1 Si2 74(3) . . . . ?
P2 Ru1 N1 Si2 9.68(10) . . . . ?
P1 Ru1 N1 Si2 -168.22(10) . . . . ?
C8 P1 C3 Si1 109.93(11) . . . . ?
C4 P1 C3 Si1 -133.39(11) . . . . ?
Ru1 P1 C3 Si1 -16.58(11) . . . . ?
N1 Si1 C3 P1 26.94(13) . . . . ?
C1 Si1 C3 P1 -96.84(12) . . . . ?
C2 Si1 C3 P1 148.49(11) . . . . ?
C3 P1 C4 C6 -167.36(15) . . . . ?
C8 P1 C4 C6 -54.78(18) . . . . ?
Ru1 P1 C4 C6 77.86(15) . . . . ?
C3 P1 C4 C7 76.92(17) . . . . ?
C8 P1 C4 C7 -170.50(15) . . . . ?
Ru1 P1 C4 C7 -37.86(16) . . . . ?
C3 P1 C4 C5 -42.66(18) . . . . ?
C8 P1 C4 C5 69.92(18) . . . . ?
Ru1 P1 C4 C5 -157.44(14) . . . . ?
C3 P1 C8 C11 65.27(17) . . . . ?
C4 P1 C8 C11 -46.48(18) . . . . ?
Ru1 P1 C8 C11 -175.06(13) . . . . ?
C3 P1 C8 C9 -170.64(14) . . . . ?
C4 P1 C8 C9 77.61(16) . . . . ?
Ru1 P1 C8 C9 -50.97(16) . . . . ?
C3 P1 C8 C10 -54.76(17) . . . . ?
C4 P1 C8 C10 -166.51(15) . . . . ?
Ru1 P1 C8 C10 64.91(16) . . . . ?
C15 P2 C14 Si2 -128.69(11) . . . . ?
C19 P2 C14 Si2 113.17(11) . . . . ?
Ru1 P2 C14 Si2 -10.16(12) . . . . ?
N1 Si2 C14 P2 16.30(14) . . . . ?
C12 Si2 C14 P2 -107.17(12) . . . . ?
C13 Si2 C14 P2 137.45(11) . . . . ?
C14 P2 C15 C16 -167.37(14) . . . . ?
C19 P2 C15 C16 -54.19(16) . . . . ?
Ru1 P2 C15 C16 76.14(14) . . . . ?
C14 P2 C15 C17 -42.69(17) . . . . ?
C19 P2 C15 C17 70.49(17) . . . . ?
Ru1 P2 C15 C17 -159.18(13) . . . . ?
C14 P2 C15 C18 76.75(15) . . . . ?
C19 P2 C15 C18 -170.07(13) . . . . ?
Ru1 P2 C15 C18 -39.74(14) . . . . ?
C14 P2 C19 C20 61.58(17) . . . . ?
C15 P2 C19 C20 -50.85(17) . . . . ?
Ru1 P2 C19 C20 -179.34(13) . . . . ?
C14 P2 C19 C22 -173.82(15) . . . . ?
C15 P2 C19 C22 73.75(17) . . . . ?
Ru1 P2 C19 C22 -54.74(16) . . . . ?
C14 P2 C19 C21 -58.13(16) . . . . ?
C15 P2 C19 C21 -170.57(13) . . . . ?
Ru1 P2 C19 C21 60.95(15) . . . . ?
